data_7003224
loop_
_publ_author_name
'Huang, Yong-Qing'
'Shen, Zhong-Liang'
'Okamura, Taka-aki'
'Wang, Yan'
'Wang, Xiao-Feng'
'Sun, Wei-Yin'
'Yu, Jin-Quan'
'Ueyama, Norikazu'

_publ_section_title
;
 Silver(i) complexes with oxazoline-containing tripodal ligands:
 structure variation via counter anions and reaction conditions
;
_journal_issue 2
_journal_name_full 'Dalton Transactions'
_journal_page_first 204
_journal_page_last 213
_journal_paper_doi 10.1039/b714502k
_journal_year 2008
_chemical_formula_moiety 'C16 H18 Ag2 N5 O10'
_chemical_formula_sum 'C16 H18 Ag2 N5 O10'
_chemical_formula_weight 656.09
_chemical_name_common (Ag2(L)(NO3)2)-MeOH
_chemical_name_systematic
;
[Ag2(L)(NO3)2]-MeOH
;
_space_group_IT_number 2
_symmetry_cell_setting triclinic
_symmetry_space_group_name_Hall '-P 1'
_symmetry_space_group_name_H-M 'P -1'
_atom_sites_solution_hydrogens geom
_atom_sites_solution_primary direct
_atom_sites_solution_secondary difmap
_audit_creation_method SHELXL-97
_cell_angle_alpha 116.370(4)
_cell_angle_beta 96.813(3)
_cell_angle_gamma 98.940(4)
_cell_formula_units_Z 2
_cell_length_a 8.3073(10)
_cell_length_b 11.3195(19)
_cell_length_c 12.486(2)
_cell_measurement_reflns_used 485
_cell_measurement_temperature 293(2)
_cell_measurement_theta_max 18.59
_cell_measurement_theta_min 2.54
_cell_volume 1015.5(3)
_computing_cell_refinement 'SAINT (Bruker, 2001)'
_computing_data_collection 'SMART (Bruker, 2001)'
_computing_data_reduction 'SAINT (Bruker, 2001)'
_computing_structure_refinement 'SHELXL-97 (Sheldrick, 1997)'
_computing_structure_solution 'SHELXS-97 (Sheldrick, 1990)'
_diffrn_ambient_temperature 293(2)
_diffrn_measured_fraction_theta_full 0.984
_diffrn_measured_fraction_theta_max 0.984
_diffrn_measurement_device_type 'Bruker Smart Apex CCD'
_diffrn_measurement_method 'omega and phi scans'
_diffrn_radiation_monochromator graphite
_diffrn_radiation_source 'fine-focus sealed tube'
_diffrn_radiation_type MoK\a
_diffrn_radiation_wavelength 0.71073
_diffrn_reflns_av_R_equivalents 0.0492
_diffrn_reflns_av_sigmaI/netI 0.1314
_diffrn_reflns_limit_h_max 9
_diffrn_reflns_limit_h_min -9
_diffrn_reflns_limit_k_max 13
_diffrn_reflns_limit_k_min -8
_diffrn_reflns_limit_l_max 14
_diffrn_reflns_limit_l_min -14
_diffrn_reflns_number 5099
_diffrn_reflns_theta_full 25.00
_diffrn_reflns_theta_max 25.00
_diffrn_reflns_theta_min 1.86
_exptl_absorpt_coefficient_mu 1.997
_exptl_absorpt_correction_T_max 0.9612
_exptl_absorpt_correction_T_min 0.8566
_exptl_absorpt_correction_type multi-scan
_exptl_absorpt_process_details 'sadabs(Bruker, 2001)'
_exptl_crystal_colour colorless
_exptl_crystal_density_diffrn 2.146
_exptl_crystal_density_method 'not measured'
_exptl_crystal_description plate
_exptl_crystal_F_000 646
_exptl_crystal_size_max 0.08
_exptl_crystal_size_mid 0.04
_exptl_crystal_size_min 0.02
_refine_diff_density_max 0.660
_refine_diff_density_min -0.598
_refine_diff_density_rms 0.133
_refine_ls_extinction_method none
_refine_ls_goodness_of_fit_ref 0.993
_refine_ls_hydrogen_treatment mixed
_refine_ls_matrix_type full
_refine_ls_number_parameters 298
_refine_ls_number_reflns 3514
_refine_ls_number_restraints 0
_refine_ls_restrained_S_all 0.993
_refine_ls_R_factor_all 0.1505
_refine_ls_R_factor_gt 0.0744
_refine_ls_shift/su_max 0.000
_refine_ls_shift/su_mean 0.000
_refine_ls_structure_factor_coef Fsqd
_refine_ls_weighting_details 'calc w=1/[\s^2^(Fo^2^)+(0.0680P)^2^+0.0000P] where P=(Fo^2^+2Fc^2^)/3'
_refine_ls_weighting_scheme calc
_refine_ls_wR_factor_gt 0.1473
_refine_ls_wR_factor_ref 0.1803
_reflns_number_gt 1836
_reflns_number_total 3514
_reflns_threshold_expression >2sigma(I)
_cod_data_source_file b714502k.txt
_cod_data_source_block 5
_cod_original_cell_volume 1015.6(3)
_cod_database_code 7003224

loop_
_symmetry_equiv_pos_as_xyz
'x, y, z'
'-x, -y, -z'

loop_
_atom_site_label
_atom_site_type_symbol
_atom_site_fract_x
_atom_site_fract_y
_atom_site_fract_z
_atom_site_U_iso_or_equiv
_atom_site_adp_type
_atom_site_occupancy
_atom_site_symmetry_multiplicity
_atom_site_calc_flag
_atom_site_refinement_flags
_atom_site_disorder_assembly
_atom_site_disorder_group
Ag1 Ag 0.92934(12) 0.05060(12) 0.33803(8) 0.0584(4) Uani 1 1 d . . .
Ag2 Ag 1.08048(15) 0.32588(13) 0.84914(10) 0.0748(5) Uani 1 1 d . . .
N1 N 0.8045(11) -0.1317(10) -0.3734(7) 0.040(2) Uani 1 1 d . . .
N2 N 1.1083(11) 0.3346(10) 0.0280(8) 0.043(3) Uani 1 1 d . . .
N3 N 0.6908(11) -0.0617(10) 0.2079(8) 0.043(3) Uani 1 1 d . . .
N4 N 0.8512(15) 0.1621(11) 0.6094(10) 0.051(3) Uani 1 1 d . . .
N5 N 1.2864(16) 0.5110(13) 0.7896(10) 0.059(3) Uani 1 1 d . . .
O1 O 0.5527(9) -0.2083(8) -0.3505(6) 0.049(2) Uani 1 1 d . . .
O2 O 1.0988(9) 0.3140(8) 0.1967(6) 0.042(2) Uani 1 1 d . . .
O3 O 0.4925(9) -0.1815(8) 0.0380(6) 0.0388(19) Uani 1 1 d . . .
O4 O 0.7607(13) 0.0981(11) 0.5087(8) 0.082(3) Uani 1 1 d . . .
O5 O 0.7960(12) 0.2253(10) 0.7008(8) 0.073(3) Uani 1 1 d . . .
O6 O 1.0026(12) 0.1657(11) 0.6253(9) 0.079(3) Uani 1 1 d . . .
O7 O 1.3501(13) 0.4388(13) 0.8186(12) 0.107(4) Uani 1 1 d . . .
O8 O 1.1455(15) 0.5137(13) 0.8018(13) 0.115(5) Uani 1 1 d . . .
O9 O 1.3647(13) 0.5765(11) 0.7485(10) 0.090(4) Uani 1 1 d . . .
O10 O 0.891(2) 0.3445(14) 0.4457(14) 0.126(6) Uani 1 1 d . . .
C1 C 0.7476(13) -0.0511(11) -0.1666(9) 0.033(3) Uani 1 1 d . . .
C2 C 0.8687(13) 0.0687(11) -0.1101(9) 0.034(3) Uani 1 1 d . . .
H2B H 0.9215 0.1007 -0.1569 0.041 Uiso 1 1 calc R . .
C3 C 0.9116(13) 0.1410(11) 0.0162(9) 0.032(3) Uani 1 1 d . . .
C4 C 0.8313(13) 0.0913(11) 0.0846(9) 0.030(3) Uani 1 1 d . . .
H4A H 0.8582 0.1405 0.1695 0.036 Uiso 1 1 calc R . .
C5 C 0.7132(13) -0.0290(11) 0.0290(9) 0.034(3) Uani 1 1 d . . .
C6 C 0.6684(12) -0.0996(11) -0.0989(9) 0.030(3) Uani 1 1 d . . .
H6A H 0.5851 -0.1792 -0.1378 0.037 Uiso 1 1 calc R . .
C7 C 0.7046(14) -0.1334(12) -0.3028(9) 0.037(3) Uani 1 1 d . . .
C8 C 0.5457(16) -0.2783(15) -0.4829(10) 0.064(4) Uani 1 1 d . . .
H8A H 0.5318 -0.3751 -0.5126 0.077 Uiso 1 1 calc R . .
H8B H 0.4534 -0.2632 -0.5268 0.077 Uiso 1 1 calc R . .
C9 C 0.7040(15) -0.2203(15) -0.4997(10) 0.062(4) Uani 1 1 d . . .
H9A H 0.6876 -0.1679 -0.5423 0.075 Uiso 1 1 calc R . .
H9B H 0.7583 -0.2910 -0.5461 0.075 Uiso 1 1 calc R . .
C10 C 0.6342(13) -0.0876(11) 0.0974(9) 0.029(3) Uani 1 1 d . . .
C11 C 0.4503(14) -0.2381(11) 0.1177(9) 0.040(3) Uani 1 1 d . . .
H11A H 0.4691 -0.3288 0.0877 0.048 Uiso 1 1 calc R . .
H11B H 0.3346 -0.2417 0.1242 0.048 Uiso 1 1 calc R . .
C12 C 0.5667(13) -0.1411(12) 0.2404(10) 0.042(3) Uani 1 1 d . . .
H12A H 0.5078 -0.0833 0.2972 0.051 Uiso 1 1 calc R . .
H12B H 0.6188 -0.1900 0.2762 0.051 Uiso 1 1 calc R . .
C13 C 1.0428(15) 0.2689(13) 0.0784(11) 0.046(3) Uani 1 1 d . . .
C14 C 1.2234(16) 0.4415(13) 0.2434(11) 0.059(4) Uani 1 1 d . . .
H14A H 1.3291 0.4374 0.2822 0.070 Uiso 1 1 calc R . .
H14B H 1.1859 0.5173 0.3014 0.070 Uiso 1 1 calc R . .
C15 C 1.2371(16) 0.4526(14) 0.1256(11) 0.066(4) Uani 1 1 d . . .
H15A H 1.2147 0.5373 0.1332 0.079 Uiso 1 1 calc R . .
H15B H 1.3474 0.4475 0.1084 0.079 Uiso 1 1 calc R . .
C16 C 0.876(4) 0.460(5) 0.457(3) 0.220(17) Uani 1 1 d . . .

loop_
_atom_site_aniso_label
_atom_site_aniso_U_11
_atom_site_aniso_U_22
_atom_site_aniso_U_33
_atom_site_aniso_U_23
_atom_site_aniso_U_13
_atom_site_aniso_U_12
Ag1 0.0428(6) 0.0848(9) 0.0396(6) 0.0288(6) 0.0052(4) -0.0026(6)
Ag2 0.0833(9) 0.0845(10) 0.0647(8) 0.0506(7) 0.0119(6) -0.0040(7)
N1 0.047(6) 0.047(7) 0.021(5) 0.017(5) 0.001(4) 0.003(5)
N2 0.039(6) 0.046(7) 0.038(6) 0.020(5) 0.009(5) -0.006(5)
N3 0.039(6) 0.067(8) 0.042(6) 0.038(6) 0.015(5) 0.022(5)
N4 0.065(8) 0.051(8) 0.057(8) 0.039(7) 0.025(7) 0.018(7)
N5 0.055(8) 0.063(9) 0.057(7) 0.032(7) 0.009(6) 0.003(7)
O1 0.035(5) 0.062(6) 0.032(4) 0.017(4) -0.005(4) -0.011(4)
O2 0.046(5) 0.034(5) 0.034(4) 0.010(4) 0.002(4) 0.002(4)
O3 0.041(4) 0.047(5) 0.037(4) 0.030(4) 0.009(4) 0.000(4)
O4 0.093(8) 0.091(9) 0.044(6) 0.024(6) 0.004(5) 0.009(7)
O5 0.077(7) 0.082(8) 0.047(6) 0.016(6) 0.034(5) 0.016(6)
O6 0.060(7) 0.094(9) 0.100(8) 0.054(7) 0.041(6) 0.024(6)
O7 0.068(8) 0.112(11) 0.177(13) 0.099(10) 0.016(8) 0.025(7)
O8 0.079(8) 0.132(12) 0.200(14) 0.118(11) 0.073(9) 0.043(8)
O9 0.093(8) 0.098(9) 0.098(8) 0.074(8) 0.018(6) -0.013(7)
O10 0.181(16) 0.100(11) 0.157(13) 0.085(10) 0.100(12) 0.068(11)
C1 0.038(6) 0.038(7) 0.037(6) 0.028(6) 0.011(5) 0.014(6)
C2 0.043(7) 0.026(7) 0.038(6) 0.018(6) 0.012(5) 0.009(6)
C3 0.042(7) 0.022(6) 0.034(6) 0.014(5) 0.010(5) 0.007(6)
C4 0.040(6) 0.027(7) 0.022(5) 0.011(5) 0.004(5) 0.007(6)
C5 0.040(7) 0.031(7) 0.031(6) 0.015(6) 0.007(5) 0.012(6)
C6 0.023(6) 0.032(7) 0.035(6) 0.019(6) 0.002(5) -0.005(5)
C7 0.040(7) 0.040(8) 0.025(6) 0.012(6) 0.008(5) 0.006(6)
C8 0.060(9) 0.086(12) 0.028(7) 0.017(7) 0.000(6) 0.010(8)
C9 0.060(8) 0.084(11) 0.020(6) 0.018(7) -0.002(6) -0.016(8)
C10 0.038(6) 0.029(7) 0.026(6) 0.015(5) 0.013(5) 0.014(6)
C11 0.052(7) 0.025(7) 0.043(7) 0.019(6) 0.012(6) 0.001(6)
C12 0.046(7) 0.047(8) 0.040(7) 0.025(6) 0.017(6) 0.007(6)
C13 0.050(7) 0.047(9) 0.043(7) 0.019(7) 0.018(6) 0.020(7)
C14 0.058(8) 0.047(9) 0.044(8) 0.007(7) -0.004(6) -0.006(7)
C15 0.061(9) 0.062(10) 0.069(9) 0.042(8) -0.006(7) -0.023(8)
C16 0.22(3) 0.36(5) 0.18(3) 0.21(4) 0.02(2) 0.10(4)

loop_
_atom_type_symbol
_atom_type_description
_atom_type_scat_dispersion_real
_atom_type_scat_dispersion_imag
_atom_type_scat_source
C C 0.0033 0.0016 'International Tables Vol C Tables 4.2.6.8 and 6.1.1.4'
H H 0.0000 0.0000 'International Tables Vol C Tables 4.2.6.8 and 6.1.1.4'
N N 0.0061 0.0033 'International Tables Vol C Tables 4.2.6.8 and 6.1.1.4'
O O 0.0106 0.0060 'International Tables Vol C Tables 4.2.6.8 and 6.1.1.4'
Ag Ag -0.8971 1.1015 'International Tables Vol C Tables 4.2.6.8 and 6.1.1.4'

loop_
_geom_angle_atom_site_label_1
_geom_angle_atom_site_label_2
_geom_angle_atom_site_label_3
_geom_angle
_geom_angle_site_symmetry_1
_geom_angle_site_symmetry_3
_geom_angle_publ_flag
N1 Ag1 N3 149.7(3) 2_755 . ?
N1 Ag1 O4 123.6(3) 2_755 . ?
N3 Ag1 O4 86.5(3) . . ?
N2 Ag2 O8 128.0(4) 1_556 . ?
N2 Ag2 O6 142.9(4) 1_556 . ?
O8 Ag2 O6 89.0(4) . . ?
N2 Ag2 O7 112.4(4) 1_556 . ?
O8 Ag2 O7 48.1(4) . . ?
O6 Ag2 O7 89.6(4) . . ?
N2 Ag2 O5 120.5(3) 1_556 . ?
O8 Ag2 O5 93.0(4) . . ?
O6 Ag2 O5 49.4(3) . . ?
O7 Ag2 O5 126.9(4) . . ?
C7 N1 C9 105.1(9) . . ?
C7 N1 Ag1 132.5(7) . 2_755 ?
C9 N1 Ag1 121.9(7) . 2_755 ?
C13 N2 C15 106.7(9) . . ?
C13 N2 Ag2 138.7(8) . 1_554 ?
C15 N2 Ag2 114.5(7) . 1_554 ?
C10 N3 C12 107.4(9) . . ?
C10 N3 Ag1 134.0(8) . . ?
C12 N3 Ag1 118.1(6) . . ?
O4 N4 O5 121.2(12) . . ?
O4 N4 O6 121.6(12) . . ?
O5 N4 O6 117.2(12) . . ?
O7 N5 O8 116.9(14) . . ?
O7 N5 O9 119.7(14) . . ?
O8 N5 O9 123.4(15) . . ?
C7 O1 C8 104.5(9) . . ?
C13 O2 C14 108.1(9) . . ?
C10 O3 C11 106.5(8) . . ?
N4 O4 Ag1 111.3(8) . . ?
N4 O5 Ag2 95.0(8) . . ?
N4 O6 Ag2 98.2(8) . . ?
N5 O7 Ag2 94.4(9) . . ?
N5 O8 Ag2 99.8(10) . . ?
C6 C1 C2 120.7(10) . . ?
C6 C1 C7 118.5(10) . . ?
C2 C1 C7 120.7(10) . . ?
C1 C2 C3 120.0(10) . . ?
C1 C2 H2B 120.0 . . ?
C3 C2 H2B 120.0 . . ?
C2 C3 C4 119.1(10) . . ?
C2 C3 C13 120.7(10) . . ?
C4 C3 C13 120.2(10) . . ?
C5 C4 C3 121.1(10) . . ?
C5 C4 H4A 119.4 . . ?
C3 C4 H4A 119.4 . . ?
C4 C5 C6 119.1(10) . . ?
C4 C5 C10 122.6(10) . . ?
C6 C5 C10 118.3(10) . . ?
C1 C6 C5 119.9(10) . . ?
C1 C6 H6A 120.1 . . ?
C5 C6 H6A 120.1 . . ?
N1 C7 O1 119.5(9) . . ?
N1 C7 C1 124.4(10) . . ?
O1 C7 C1 116.0(9) . . ?
C9 C8 O1 105.8(9) . . ?
C9 C8 H8A 110.6 . . ?
O1 C8 H8A 110.6 . . ?
C9 C8 H8B 110.6 . . ?
O1 C8 H8B 110.6 . . ?
H8A C8 H8B 108.7 . . ?
C8 C9 N1 104.5(9) . . ?
C8 C9 H9A 110.8 . . ?
N1 C9 H9A 110.8 . . ?
C8 C9 H9B 110.8 . . ?
N1 C9 H9B 110.8 . . ?
H9A C9 H9B 108.9 . . ?
N3 C10 O3 117.0(9) . . ?
N3 C10 C5 126.5(10) . . ?
O3 C10 C5 116.5(9) . . ?
O3 C11 C12 104.1(8) . . ?
O3 C11 H11A 110.9 . . ?
C12 C11 H11A 110.9 . . ?
O3 C11 H11B 110.9 . . ?
C12 C11 H11B 110.9 . . ?
H11A C11 H11B 109.0 . . ?
N3 C12 C11 102.8(8) . . ?
N3 C12 H12A 111.2 . . ?
C11 C12 H12A 111.2 . . ?
N3 C12 H12B 111.2 . . ?
C11 C12 H12B 111.2 . . ?
H12A C12 H12B 109.1 . . ?
N2 C13 O2 118.3(11) . . ?
N2 C13 C3 126.2(11) . . ?
O2 C13 C3 115.4(11) . . ?
O2 C14 C15 102.2(9) . . ?
O2 C14 H14A 111.3 . . ?
C15 C14 H14A 111.3 . . ?
O2 C14 H14B 111.3 . . ?
C15 C14 H14B 111.3 . . ?
H14A C14 H14B 109.2 . . ?
N2 C15 C14 104.4(9) . . ?
N2 C15 H15A 110.9 . . ?
C14 C15 H15A 110.9 . . ?
N2 C15 H15B 110.9 . . ?
C14 C15 H15B 110.9 . . ?
H15A C15 H15B 108.9 . . ?

loop_
_geom_bond_atom_site_label_1
_geom_bond_atom_site_label_2
_geom_bond_distance
_geom_bond_site_symmetry_2
_geom_bond_publ_flag
Ag1 N1 2.169(9) 2_755 ?
Ag1 N3 2.191(9) . ?
Ag1 O4 2.592(10) . ?
Ag2 N2 2.174(9) 1_556 ?
Ag2 O8 2.449(12) . ?
Ag2 O6 2.494(10) . ?
Ag2 O7 2.558(12) . ?
Ag2 O5 2.562(9) . ?
N1 C7 1.285(13) . ?
N1 C9 1.488(12) . ?
N1 Ag1 2.169(9) 2_755 ?
N2 C13 1.272(14) . ?
N2 C15 1.489(14) . ?
N2 Ag2 2.174(9) 1_554 ?
N3 C10 1.286(12) . ?
N3 C12 1.473(13) . ?
N4 O4 1.212(12) . ?
N4 O5 1.235(12) . ?
N4 O6 1.241(12) . ?
N5 O7 1.196(14) . ?
N5 O8 1.201(14) . ?
N5 O9 1.227(14) . ?
O1 C7 1.306(12) . ?
O1 C8 1.472(12) . ?
O2 C13 1.324(13) . ?
O2 C14 1.462(13) . ?
O3 C10 1.330(12) . ?
O3 C11 1.451(12) . ?
O10 C16 1.27(4) . ?
C1 C6 1.372(13) . ?
C1 C2 1.381(14) . ?
C1 C7 1.494(14) . ?
C2 C3 1.383(14) . ?
C2 H2B 0.9300 . ?
C3 C4 1.392(14) . ?
C3 C13 1.482(16) . ?
C4 C5 1.372(14) . ?
C4 H4A 0.9300 . ?
C5 C6 1.399(13) . ?
C5 C10 1.450(14) . ?
C6 H6A 0.9300 . ?
C8 C9 1.457(16) . ?
C8 H8A 0.9700 . ?
C8 H8B 0.9700 . ?
C9 H9A 0.9700 . ?
C9 H9B 0.9700 . ?
C11 C12 1.520(14) . ?
C11 H11A 0.9700 . ?
C11 H11B 0.9700 . ?
C12 H12A 0.9700 . ?
C12 H12B 0.9700 . ?
C14 C15 1.547(16) . ?
C14 H14A 0.9700 . ?
C14 H14B 0.9700 . ?
C15 H15A 0.9700 . ?
C15 H15B 0.9700 . ?

loop_
_geom_torsion_atom_site_label_1
_geom_torsion_atom_site_label_2
_geom_torsion_atom_site_label_3
_geom_torsion_atom_site_label_4
_geom_torsion
_geom_torsion_site_symmetry_1
_geom_torsion_site_symmetry_2
_geom_torsion_site_symmetry_3
_geom_torsion_site_symmetry_4
_geom_torsion_publ_flag
N1 Ag1 N3 C10 -23.1(15) 2_755 . . . ?
O4 Ag1 N3 C10 151.6(11) . . . . ?
N1 Ag1 N3 C12 148.4(8) 2_755 . . . ?
O4 Ag1 N3 C12 -36.9(8) . . . . ?
O5 N4 O4 Ag1 160.6(9) . . . . ?
O6 N4 O4 Ag1 -20.2(15) . . . . ?
N1 Ag1 O4 N4 -5.2(10) 2_755 . . . ?
N3 Ag1 O4 N4 178.0(9) . . . . ?
O4 N4 O5 Ag2 -177.0(10) . . . . ?
O6 N4 O5 Ag2 3.8(12) . . . . ?
N2 Ag2 O5 N4 -137.8(7) 1_556 . . . ?
O8 Ag2 O5 N4 83.9(8) . . . . ?
O6 Ag2 O5 N4 -2.2(7) . . . . ?
O7 Ag2 O5 N4 46.8(9) . . . . ?
O4 N4 O6 Ag2 176.9(10) . . . . ?
O5 N4 O6 Ag2 -3.9(12) . . . . ?
N2 Ag2 O6 N4 90.8(9) 1_556 . . . ?
O8 Ag2 O6 N4 -92.6(8) . . . . ?
O7 Ag2 O6 N4 -140.7(8) . . . . ?
O5 Ag2 O6 N4 2.2(7) . . . . ?
O8 N5 O7 Ag2 9.0(15) . . . . ?
O9 N5 O7 Ag2 -170.3(11) . . . . ?
N2 Ag2 O7 N5 -127.0(9) 1_556 . . . ?
O8 Ag2 O7 N5 -5.3(9) . . . . ?
O6 Ag2 O7 N5 83.7(9) . . . . ?
O5 Ag2 O7 N5 48.8(11) . . . . ?
O7 N5 O8 Ag2 -9.5(15) . . . . ?
O9 N5 O8 Ag2 169.8(11) . . . . ?
N2 Ag2 O8 N5 92.4(10) 1_556 . . . ?
O6 Ag2 O8 N5 -85.0(10) . . . . ?
O7 Ag2 O8 N5 5.3(9) . . . . ?
O5 Ag2 O8 N5 -134.3(10) . . . . ?
C6 C1 C2 C3 0.1(16) . . . . ?
C7 C1 C2 C3 -177.5(10) . . . . ?
C1 C2 C3 C4 0.1(16) . . . . ?
C1 C2 C3 C13 179.3(10) . . . . ?
C2 C3 C4 C5 1.2(16) . . . . ?
C13 C3 C4 C5 -178.0(10) . . . . ?
C3 C4 C5 C6 -2.7(16) . . . . ?
C3 C4 C5 C10 176.3(10) . . . . ?
C2 C1 C6 C5 -1.6(16) . . . . ?
C7 C1 C6 C5 176.1(10) . . . . ?
C4 C5 C6 C1 2.8(16) . . . . ?
C10 C5 C6 C1 -176.2(10) . . . . ?
C9 N1 C7 O1 2.3(15) . . . . ?
Ag1 N1 C7 O1 -169.3(8) 2_755 . . . ?
C9 N1 C7 C1 -175.8(11) . . . . ?
Ag1 N1 C7 C1 12.7(19) 2_755 . . . ?
C8 O1 C7 N1 2.4(15) . . . . ?
C8 O1 C7 C1 -179.3(10) . . . . ?
C6 C1 C7 N1 -152.0(12) . . . . ?
C2 C1 C7 N1 25.6(17) . . . . ?
C6 C1 C7 O1 29.8(15) . . . . ?
C2 C1 C7 O1 -152.5(11) . . . . ?
C7 O1 C8 C9 -6.1(14) . . . . ?
O1 C8 C9 N1 7.2(15) . . . . ?
C7 N1 C9 C8 -5.9(15) . . . . ?
Ag1 N1 C9 C8 166.7(9) 2_755 . . . ?
C12 N3 C10 O3 -4.7(13) . . . . ?
Ag1 N3 C10 O3 167.5(7) . . . . ?
C12 N3 C10 C5 178.3(11) . . . . ?
Ag1 N3 C10 C5 -9.6(18) . . . . ?
C11 O3 C10 N3 -5.3(13) . . . . ?
C11 O3 C10 C5 172.1(9) . . . . ?
C4 C5 C10 N3 -21.0(18) . . . . ?
C6 C5 C10 N3 158.0(11) . . . . ?
C4 C5 C10 O3 161.9(10) . . . . ?
C6 C5 C10 O3 -19.1(15) . . . . ?
C10 O3 C11 C12 12.4(11) . . . . ?
C10 N3 C12 C11 11.9(12) . . . . ?
Ag1 N3 C12 C11 -161.7(7) . . . . ?
O3 C11 C12 N3 -14.4(11) . . . . ?
C15 N2 C13 O2 -0.6(15) . . . . ?
Ag2 N2 C13 O2 -178.5(8) 1_554 . . . ?
C15 N2 C13 C3 -178.1(11) . . . . ?
Ag2 N2 C13 C3 4(2) 1_554 . . . ?
C14 O2 C13 N2 3.7(15) . . . . ?
C14 O2 C13 C3 -178.6(10) . . . . ?
C2 C3 C13 N2 11.4(18) . . . . ?
C4 C3 C13 N2 -169.4(12) . . . . ?
C2 C3 C13 O2 -166.1(10) . . . . ?
C4 C3 C13 O2 13.1(16) . . . . ?
C13 O2 C14 C15 -4.7(13) . . . . ?
C13 N2 C15 C14 -2.5(14) . . . . ?
Ag2 N2 C15 C14 176.0(8) 1_554 . . . ?
O2 C14 C15 N2 4.2(13) . . . . ?
